data_7056148
loop_
_publ_author_name
'Lu, Lu'
'Wang, Jun'
'Xie, Bin'
'Liu, Jian-Qiang'
'Yadav, Reena'
'Singh, Amita'
'Kumar, Abhinav'

_publ_section_title
;
 Fluorescence sensing of nitro-aromatics by Zn(ii) and Cd(ii) based
 coordination polymers having the
 5-[bis(4-carboxybenzyl)-amino]isophthalic acid ligand
;
_journal_issue 9
_journal_name_full 'New J. Chem.'
_journal_page_first 3537
_journal_paper_doi 10.1039/C7NJ00183E
_journal_volume 41
_journal_year 2017
_chemical_formula_moiety 'C48 H32 Cd3 N2 O17'
_chemical_formula_sum 'C48 H32 Cd3 N2 Na2 O26'
_chemical_formula_weight 1435.93
_space_group_crystal_system triclinic
_space_group_IT_number 2
_space_group_name_Hall '-P 1'
_space_group_name_H-M_alt 'P -1'
_symmetry_space_group_name_Hall '-P 1'
_symmetry_space_group_name_H-M 'P -1'
_atom_sites_solution_hydrogens mixed
_audit_creation_date 2017-03-17
_audit_creation_method
;
Olex2 1.2-dev
(compiled 2017.03.14 svn.r3397 for OlexSys, GUI svn.r3563)
;
_audit_update_record
;
2017-03-21 deposited with the CCDC.
2017-03-28 downloaded from the CCDC.
;
_cell_angle_alpha 100.6592(7)
_cell_angle_beta 112.2087(6)
_cell_angle_gamma 107.2279(7)
_cell_formula_units_Z 2
_cell_length_a 14.9150(9)
_cell_length_b 15.7739(9)
_cell_length_c 16.0320(9)
_cell_measurement_reflns_used 9912
_cell_measurement_temperature 100(2)
_cell_measurement_theta_max 27.4885
_cell_measurement_theta_min 2.2516
_cell_volume 3141.7(3)
_computing_cell_refinement 'SAINT v8.37A (Bruker, 2015)'
_computing_data_collection APEX
_computing_data_reduction 'SAINT v8.37A (Bruker, 2015)'
_computing_molecular_graphics 'Olex2 (Dolomanov et al., 2009)'
_computing_publication_material 'Olex2 (Dolomanov et al., 2009)'
_computing_structure_refinement 'ShelXL (Sheldrick, 2015)'
_computing_structure_solution 'ShelXT (Sheldrick, 2015)'
_diffrn_ambient_temperature 100.15
_diffrn_measured_fraction_theta_full 0.995
_diffrn_measured_fraction_theta_max 0.925
_diffrn_measurement_device_type 'Bruker SMART APEX diffractometer'
_diffrn_radiation_type MoK\a
_diffrn_radiation_wavelength 0.71073
_diffrn_reflns_av_R_equivalents 0.0203
_diffrn_reflns_av_unetI/netI 0.0367
_diffrn_reflns_Laue_measured_fraction_full 0.995
_diffrn_reflns_Laue_measured_fraction_max 0.925
_diffrn_reflns_limit_h_max 19
_diffrn_reflns_limit_h_min -19
_diffrn_reflns_limit_k_max 20
_diffrn_reflns_limit_k_min -19
_diffrn_reflns_limit_l_max 20
_diffrn_reflns_limit_l_min -20
_diffrn_reflns_number 25158
_diffrn_reflns_point_group_measured_fraction_full 0.995
_diffrn_reflns_point_group_measured_fraction_max 0.925
_diffrn_reflns_theta_full 25.242
_diffrn_reflns_theta_max 27.495
_diffrn_reflns_theta_min 1.435
_exptl_absorpt_coefficient_mu 1.097
_exptl_absorpt_correction_T_max 1
_exptl_absorpt_correction_T_min 0.865168
_exptl_absorpt_correction_type multi-scan
_exptl_crystal_colour colorless
_exptl_crystal_density_diffrn 1.518
_exptl_crystal_description prism
_exptl_crystal_F_000 1416
_exptl_crystal_size_max 0.21
_exptl_crystal_size_mid 0.2
_exptl_crystal_size_min 0.19
_platon_squeeze_details 'Two Na and 10.5 water per formula unit were squeezed.'
_refine_diff_density_max 1.899
_refine_diff_density_min -1.763
_refine_diff_density_rms 0.170
_refine_ls_extinction_method none
_refine_ls_goodness_of_fit_ref 1.026
_refine_ls_hydrogen_treatment constr
_refine_ls_matrix_type full
_refine_ls_number_parameters 688
_refine_ls_number_reflns 13366
_refine_ls_number_restraints 231
_refine_ls_restrained_S_all 1.045
_refine_ls_R_factor_all 0.0721
_refine_ls_R_factor_gt 0.0587
_refine_ls_shift/su_max 0.003
_refine_ls_shift/su_mean 0.000
_refine_ls_structure_factor_coef Fsqd
_refine_ls_weighting_details 'w=1/[\s^2^(Fo^2^)+(0.0977P)^2^+18.5325P] where P=(Fo^2^+2Fc^2^)/3'
_refine_ls_weighting_scheme calc
_refine_ls_wR_factor_gt 0.1633
_refine_ls_wR_factor_ref 0.1778
_reflns_Friedel_coverage 0.000
_reflns_number_gt 10790
_reflns_number_total 13366
_reflns_threshold_expression 'I > 2\s(I)'
_cod_data_source_file c7nj00183e2.cif
_cod_data_source_block cd
_cod_database_code 7056148
_shelx_shelxl_version_number 2016/6
_shelx_space_group_comment
;
The symmetry employed for this shelxl refinement is uniquely defined
by the following loop, which should always be used as a source of
symmetry information in preference to the above space-group names.
They are only intended as comments.
;
_shelx_estimated_absorpt_t_max 0.819
_shelx_estimated_absorpt_t_min 0.802
_olex2_refinement_description
;
1. Fixed Uiso
 At 1.2 times of:
  All C(H) groups, All C(H,H) groups, All C(H,H,H,H) groups
 At 1.5 times of:
  All O(H,H) groups
2. Shared sites
{Na3, O17}
{Na1, O18}
3. Restrained distances
 C24-O7 = C24-O8 = C40-O13 = C40-O8AA = C24'-O7' = C24'-O8' = C40'-O13' = C40'-
 O14'
 1.25 with sigma of 0.01
 C21-C24 = C37-C40 = C21'-C24' = C37'-C40'
 1.5 with sigma of 0.01
 C17-C18 = C33-C34 = C17-C18' = C33-C34'
 1.5 with sigma of 0.01
 C24-C20 = C24-C22 = C40-C36 = C40-C38 = C24'-C20' = C24'-C22' = C40'-C36' =
 C40'-C38'
 2.5 with sigma of 0.01
 C17-C19 = C17-C23 = C33-C35 = C33-C39 = C17-C19' = C17-C23' = C33-C35' = C33-
 C39'
 2.5 with sigma of 0.01
4. Restrained planarity
 C21, C24, O7, O8
 with sigma of 0.01
 C21', C24', O7', O8'
 with sigma of 0.01
 C37, C40, O13, O8AA
 with sigma of 0.01
 C37', C40', O13', O14'
 with sigma of 0.01
5. Uiso/Uaniso restraints and constraints
Uanis(O7) \\sim Ueq, Uanis(O8) \\sim Ueq, Uanis(O13) \\sim Ueq, Uanis(O8AA)
\\sim Ueq, Uanis(C18) \\sim Ueq, Uanis(C19) \\sim Ueq, Uanis(C20) \\sim Ueq,
Uanis(C21) \\sim Ueq, Uanis(C22) \\sim Ueq, Uanis(C23) \\sim Ueq, Uanis(C24)
\\sim Ueq, Uanis(C34) \\sim Ueq, Uanis(C35) \\sim Ueq, Uanis(C36) \\sim Ueq,
Uanis(C37) \\sim Ueq, Uanis(C38) \\sim Ueq, Uanis(C39) \\sim Ueq, Uanis(C40)
\\sim Ueq: with sigma of 0.01 and sigma for terminal atoms of 0.02
Uanis(Na1) \\sim Ueq, Uanis(O18) \\sim Ueq: with sigma of 0.001 and sigma for
terminal atoms of 0.002
Uanis(O7) = Uanis(O7')
Uanis(O8) = Uanis(O8')
Uanis(O13) = Uanis(O13')
Uanis(O8AA) = Uanis(O14')
Uanis(C18) = Uanis(C18')
Uanis(C19) = Uanis(C19')
Uanis(C20) = Uanis(C20')
Uanis(C21) = Uanis(C21')
Uanis(C22) = Uanis(C22')
Uanis(C23) = Uanis(C23')
Uanis(C24) = Uanis(C24')
Uanis(C34) = Uanis(C34')
Uanis(C35) = Uanis(C35')
Uanis(C36) = Uanis(C36')
Uanis(C37) = Uanis(C37')
Uanis(C38) = Uanis(C38')
Uanis(C39) = Uanis(C39')
Uanis(C40) = Uanis(C40')
Uanis(Na3) = Uanis(O17)
Uanis(Na1) = Uanis(O18)
6. Rigid body (RIGU) restrains
 O4AA, Na1, O0AA, O2AA, O1AA, O3AA
 with sigma for 1-2 distances of 0.004 and sigma for 1-3 distances of 0.004
 Na2, Na3, O14, O5AA, O6AA
 with sigma for 1-2 distances of 0.001 and sigma for 1-3 distances of 0.001
7. Others
 Fixed Sof: O7(0.5) O8(0.5) O7'(0.5) O8'(0.5) O13(0.5) O8AA(0.5) O13'(0.5)
 O14'(0.5) H17A(0.5) H17B(0.5) H17C(0.5) H17D(0.5) C18(0.5) C19(0.5) H19(0.5)
 C20(0.5) H20(0.5) C21(0.5) C22(0.5) H22(0.5) C23(0.5) H23(0.5) C24(0.5)
 C18'(0.5) C19'(0.5) H19'(0.5) C20'(0.5) H20'(0.5) C21'(0.5) C22'(0.5)
 H22'(0.5) C23'(0.5) H23'(0.5) C24'(0.5) H33A(0.5) H33B(0.5) H33C(0.5)
 H33D(0.5) C34(0.5) C35(0.5) H35(0.5) C36(0.5) H36(0.5) C37(0.5) C38(0.5)
 H38(0.5) C39(0.5) H39(0.5) C40(0.5) C34'(0.5) C35'(0.5) H35'(0.5) C36'(0.5)
 H36'(0.5) C37'(0.5) C38'(0.5) H38'(0.5) C39'(0.5) H39'(0.5) C40'(0.5) Na1(0.5)
 Na3(0.5) O17(0.5) O18(0.5)
8.a Riding coordinates:
 O1W(H1WA,H1WB)
8.b Secondary CH2 refined with riding coordinates:
 C9(H9A,H9B), C17(H17A,H17B), C17(H17C,H17D), C33(H33A,H33B), C33(H33C,H33D),
 C41(H41A,H41B)
8.c Aromatic/amide H refined with riding coordinates:
 C3(H3), C5(H5), C7(H7), C11(H11), C12(H12), C14(H14), C15(H15), C19(H19),
 C20(H20), C22(H22), C23(H23), C19'(H19'), C20'(H20'), C22'(H22'), C23'(H23'),
 C27(H27), C29(H29), C31(H31), C35(H35), C36(H36), C38(H38), C39(H39),
 C35'(H35'), C36'(H36'), C38'(H38'), C39'(H39'), C43(H43), C44(H44), C46(H46),
 C47(H47)
8.d Fitted hexagon refined as free rotating group:
 C2(C3,C4,C5,C6,C7), C10(C11,C12,C13,C14,C15), C18(C19,C20,C21,C22,C23),
 C18'(C19',C20',C21',C22',C23'), C26(C27,C28,C29,C30,C31), C34(C35,C36,C37,C38,
 C39), C34'(C35',C36',C37',C38',C39'), C42(C43,C44,C45,C46,C47)
;
_olex2_submission_special_instructions 'No special instructions were received'

loop_
_space_group_symop_operation_xyz
'x, y, z'
'-x, -y, -z'

loop_
_atom_site_label
_atom_site_type_symbol
_atom_site_fract_x
_atom_site_fract_y
_atom_site_fract_z
_atom_site_U_iso_or_equiv
_atom_site_adp_type
_atom_site_occupancy
_atom_site_site_symmetry_order
_atom_site_calc_flag
_atom_site_refinement_flags_posn
_atom_site_refinement_flags_adp
_atom_site_refinement_flags_occupancy
_atom_site_disorder_assembly
_atom_site_disorder_group
Cd1 Cd 0.63231(3) 0.76886(3) 0.80324(3) 0.02307(12) Uani 1 1 d . . . . .
Cd2 Cd 0.69141(4) 0.57245(3) 0.82020(3) 0.03018(13) Uani 1 1 d . . . . .
Cd3 Cd 0.78987(3) 0.76336(3) 1.06296(3) 0.02601(12) Uani 1 1 d . . . . .
O1 O 0.7996(3) 0.7374(3) 0.8681(3) 0.0313(9) Uani 1 1 d . . . . .
O2 O 0.9179(3) 0.8079(3) 1.0220(3) 0.0315(9) Uani 1 1 d . . . . .
O3 O 1.2492(3) 1.0783(3) 1.1205(3) 0.0330(10) Uani 1 1 d . . . . .
O4 O 1.2663(3) 1.1353(3) 1.0090(3) 0.0286(9) Uani 1 1 d . . . . .
O5 O 1.5015(4) 0.7974(4) 0.8514(5) 0.0644(17) Uani 1 1 d . . . . .
O6 O 1.4617(4) 0.7493(4) 0.6997(5) 0.0569(15) Uani 1 1 d . . . . .
O7 O 0.9413(15) 0.8111(13) 0.2145(14) 0.070(4) Uani 0.5 1 d D U P A 1
O8 O 0.8007(9) 0.8174(12) 0.2112(12) 0.056(3) Uani 0.5 1 d D U P A 1
O7' O 0.9216(15) 0.8392(12) 0.2171(14) 0.070(4) Uani 0.5 1 d D . P A 2
O8' O 0.7675(9) 0.7925(12) 0.2115(12) 0.056(3) Uani 0.5 1 d D . P A 2
O9 O 0.5914(3) 0.6467(3) 0.8606(3) 0.0255(8) Uani 1 1 d . . . . .
O10 O 0.6172(3) 0.6847(3) 1.0114(3) 0.0317(9) Uani 1 1 d . . . . .
O11 O 0.3466(4) 0.5118(3) 1.0894(3) 0.0401(11) Uani 1 1 d . . . . .
O12 O 0.2092(4) 0.3849(3) 0.9771(4) 0.0423(12) Uani 1 1 d . . . . .
O13 O -0.1543(10) 0.5876(7) 0.8065(10) 0.054(3) Uani 0.5 1 d D U P B 1
O8AA O -0.2718(10) 0.4455(10) 0.7474(11) 0.074(3) Uani 0.5 1 d D U P B 1
O13' O -0.1966(10) 0.5431(8) 0.7806(10) 0.054(3) Uani 0.5 1 d D . P B 2
O14' O -0.3101(9) 0.3959(9) 0.7016(11) 0.074(3) Uani 0.5 1 d D . P B 2
O15 O 0.3332(4) 0.2415(3) 0.3308(3) 0.0368(10) Uani 1 1 d . . . . .
O16 O 0.3881(3) 0.3761(3) 0.3070(3) 0.0346(10) Uani 1 1 d . . . . .
O1W O 0.5162(5) 0.4443(5) 0.7013(5) 0.0690(18) Uani 1 1 d . . . . .
H1WA H 0.468420 0.452276 0.713119 0.103 Uiso 1 1 d R . . . .
H1WB H 0.517350 0.392236 0.705149 0.103 Uiso 1 1 d R . . . .
N1 N 1.0155(3) 0.8518(3) 0.6976(3) 0.0196(9) Uani 1 1 d . . . . .
N2 N 0.1935(4) 0.4563(4) 0.6702(3) 0.0290(11) Uani 1 1 d . . . . .
C1 C 0.8905(4) 0.7919(4) 0.9344(4) 0.0256(12) Uani 1 1 d . . . . .
C2 C 0.9725(2) 0.8469(2) 0.9099(2) 0.0212(10) Uani 1 1 d . . . . .
C3 C 1.0588(2) 0.9264(2) 0.98076(16) 0.0219(11) Uani 1 1 d G . . . .
H3 H 1.068004 0.942512 1.044416 0.026 Uiso 1 1 calc R . . . .
C4 C 1.1317(2) 0.9825(2) 0.95843(19) 0.0210(10) Uani 1 1 d G . . . .
C5 C 1.1182(2) 0.9589(2) 0.8653(2) 0.0202(10) Uani 1 1 d G . . . .
H5 H 1.167984 0.997223 0.850025 0.024 Uiso 1 1 calc R . . . .
C6 C 1.0319(2) 0.8794(2) 0.79447(16) 0.0197(10) Uani 1 1 d G . . . .
C7 C 0.9590(2) 0.82335(19) 0.81680(19) 0.0203(10) Uani 1 1 d G . . . .
H7 H 0.900036 0.768980 0.768398 0.024 Uiso 1 1 calc R . . . .
C8 C 1.2213(4) 1.0708(4) 1.0338(4) 0.0241(11) Uani 1 1 d . . . . .
C9 C 1.0122(4) 0.7572(4) 0.6594(4) 0.0200(10) Uani 1 1 d . . . . .
H9A H 0.971401 0.734290 0.588832 0.024 Uiso 1 1 calc R . . . .
H9B H 0.974299 0.713171 0.683365 0.024 Uiso 1 1 calc R . . . .
C10 C 1.1215(2) 0.7556(3) 0.6869(2) 0.0229(11) Uani 1 1 d . . . . .
C11 C 1.1562(3) 0.7467(3) 0.61785(19) 0.0301(12) Uani 1 1 d G . . . .
H11 H 1.110562 0.737654 0.553629 0.036 Uiso 1 1 calc R . . . .
C12 C 1.2578(3) 0.7509(3) 0.6428(3) 0.0357(14) Uani 1 1 d G . . . .
H12 H 1.281585 0.744810 0.595639 0.043 Uiso 1 1 calc R . . . .
C13 C 1.3246(2) 0.7641(3) 0.7368(3) 0.0363(15) Uani 1 1 d G . . . .
C14 C 1.2899(3) 0.7730(3) 0.8058(2) 0.0398(15) Uani 1 1 d G . . . .
H14 H 1.335541 0.782049 0.869988 0.048 Uiso 1 1 calc R . . . .
C15 C 1.1883(3) 0.7688(3) 0.7808(2) 0.0345(14) Uani 1 1 d G . . . .
H15 H 1.164518 0.774893 0.827980 0.041 Uiso 1 1 calc R . . . .
C16 C 1.4365(6) 0.7713(5) 0.7641(7) 0.0494(19) Uani 1 1 d . . . . .
C17 C 1.0740(4) 0.9235(4) 0.6697(3) 0.0252(12) Uani 1 1 d D . . . .
H17A H 1.148162 0.929507 0.695441 0.030 Uiso 0.5 1 calc R . P C 1
H17B H 1.074920 0.984846 0.699294 0.030 Uiso 0.5 1 calc R . P C 1
H17C H 1.146874 0.926778 0.690659 0.030 Uiso 0.5 1 calc R . P D 2
H17D H 1.078554 0.985849 0.701349 0.030 Uiso 0.5 1 calc R . P D 2
C18 C 1.0287(9) 0.902(3) 0.5631(5) 0.0255(13) Uani 0.5 1 d D U P A 1
C19 C 0.9220(8) 0.881(2) 0.5093(6) 0.030(2) Uani 0.5 1 d DG U P A 1
H19 H 0.878384 0.881077 0.539836 0.036 Uiso 0.5 1 calc R . P A 1
C20 C 0.8790(8) 0.8605(19) 0.4108(5) 0.030(3) Uani 0.5 1 d DG U P A 1
H20 H 0.805992 0.846099 0.373965 0.036 Uiso 0.5 1 calc R . P A 1
C21 C 0.9427(9) 0.861(2) 0.3660(4) 0.028(2) Uani 0.5 1 d DG U P A 1
C22 C 1.0495(9) 0.882(2) 0.4199(5) 0.033(2) Uani 0.5 1 d DG U P A 1
H22 H 1.093088 0.882263 0.389307 0.039 Uiso 0.5 1 calc R . P A 1
C23 C 1.0925(9) 0.903(3) 0.5184(6) 0.030(2) Uani 0.5 1 d DG U P A 1
H23 H 1.165482 0.917242 0.555178 0.036 Uiso 0.5 1 calc R . P A 1
C24 C 0.8936(10) 0.8283(8) 0.2591(5) 0.033(3) Uani 0.5 1 d D U P A 1
C18' C 1.0190(8) 0.899(3) 0.5623(5) 0.0255(13) Uani 0.5 1 d D . P A 2
C19' C 0.9099(8) 0.870(2) 0.5137(6) 0.030(2) Uani 0.5 1 d DG . P A 2
H19' H 0.869857 0.866490 0.548020 0.036 Uiso 0.5 1 calc R . P A 2
C20' C 0.8594(7) 0.8473(19) 0.4149(5) 0.030(3) Uani 0.5 1 d DG . P A 2
H20' H 0.784845 0.827497 0.381637 0.036 Uiso 0.5 1 calc R . P A 2
C21' C 0.9180(8) 0.8531(19) 0.3646(4) 0.028(2) Uani 0.5 1 d DG . P A 2
C22' C 1.0270(9) 0.882(2) 0.4132(5) 0.033(2) Uani 0.5 1 d DG . P A 2
H22' H 1.067075 0.886126 0.378880 0.039 Uiso 0.5 1 calc R . P A 2
C23' C 1.0775(8) 0.905(3) 0.5120(6) 0.030(2) Uani 0.5 1 d DG . P A 2
H23' H 1.152090 0.925118 0.545262 0.036 Uiso 0.5 1 calc R . P A 2
C24' C 0.8646(9) 0.8263(8) 0.2579(5) 0.033(3) Uani 0.5 1 d D . P A 2
C25 C 0.5592(4) 0.6424(4) 0.9240(4) 0.0233(11) Uani 1 1 d . . . . .
C26 C 0.44653(19) 0.5814(2) 0.8918(2) 0.0219(11) Uani 1 1 d . . . . .
C27 C 0.4175(2) 0.5536(3) 0.95837(17) 0.0254(11) Uani 1 1 d G . . . .
H27 H 0.467789 0.577432 1.024055 0.031 Uiso 1 1 calc R . . . .
C28 C 0.3147(3) 0.4907(3) 0.9289(2) 0.0257(11) Uani 1 1 d G . . . .
C29 C 0.2411(2) 0.4558(2) 0.8328(2) 0.0265(12) Uani 1 1 d G . . . .
H29 H 0.170899 0.412868 0.812593 0.032 Uiso 1 1 calc R . . . .
C30 C 0.2702(2) 0.4837(3) 0.76616(18) 0.0262(12) Uani 1 1 d G . . . .
C31 C 0.3729(2) 0.5465(2) 0.7957(2) 0.0232(11) Uani 1 1 d G . . . .
H31 H 0.392753 0.565533 0.750144 0.028 Uiso 1 1 calc R . . . .
C32 C 0.2874(5) 0.4603(5) 1.0024(5) 0.0340(14) Uani 1 1 d . . . . .
C33 C 0.0895(4) 0.3837(4) 0.6355(4) 0.0328(14) Uani 1 1 d D . . . .
H33A H 0.097096 0.330411 0.657452 0.039 Uiso 0.5 1 calc R . P E 1
H33B H 0.054655 0.360257 0.564744 0.039 Uiso 0.5 1 calc R . P E 1
H33C H 0.099003 0.333221 0.661881 0.039 Uiso 0.5 1 calc R . P F 2
H33D H 0.059588 0.356502 0.565281 0.039 Uiso 0.5 1 calc R . P F 2
C34 C 0.0191(11) 0.4165(6) 0.6684(18) 0.0237(19) Uani 0.5 1 d D U P B 1
C35 C -0.0761(11) 0.3498(5) 0.6527(18) 0.037(2) Uani 0.5 1 d DG U P B 1
H35 H -0.095671 0.284876 0.622318 0.045 Uiso 0.5 1 calc R . P B 1
C36 C -0.1427(9) 0.3782(6) 0.6815(14) 0.046(3) Uani 0.5 1 d DG U P B 1
H36 H -0.207725 0.332597 0.670820 0.055 Uiso 0.5 1 calc R . P B 1
C37 C -0.1141(7) 0.4732(6) 0.7260(10) 0.032(3) Uani 0.5 1 d DG U P B 1
C38 C -0.0189(7) 0.5398(5) 0.7417(11) 0.032(3) Uani 0.5 1 d DG U P B 1
H38 H 0.000654 0.604734 0.772090 0.039 Uiso 0.5 1 calc R . P B 1
C39 C 0.0477(9) 0.5115(5) 0.7129(14) 0.030(2) Uani 0.5 1 d DG U P B 1
H39 H 0.112710 0.557014 0.723590 0.036 Uiso 0.5 1 calc R . P B 1
C40 C -0.1843(7) 0.5026(7) 0.7613(6) 0.042(3) Uani 0.5 1 d D U P B 1
C34' C 0.0073(11) 0.4068(6) 0.6551(18) 0.0237(19) Uani 0.5 1 d D . P B 2
C35' C -0.0828(11) 0.3327(5) 0.6388(18) 0.037(2) Uani 0.5 1 d DG . P B 2
H35' H -0.093755 0.269515 0.611004 0.045 Uiso 0.5 1 calc R . P B 2
C36' C -0.1569(9) 0.3510(6) 0.6632(14) 0.046(3) Uani 0.5 1 d DG . P B 2
H36' H -0.218512 0.300304 0.652087 0.055 Uiso 0.5 1 calc R . P B 2
C37' C -0.1409(7) 0.4434(6) 0.7039(10) 0.032(3) Uani 0.5 1 d DG . P B 2
C38' C -0.0509(7) 0.5175(5) 0.7202(11) 0.032(3) Uani 0.5 1 d DG . P B 2
H38' H -0.039927 0.580661 0.748015 0.039 Uiso 0.5 1 calc R . P B 2
C39' C 0.0233(9) 0.4992(5) 0.6958(14) 0.030(2) Uani 0.5 1 d DG . P B 2
H39' H 0.084832 0.549874 0.706932 0.036 Uiso 0.5 1 calc R . P B 2
C40' C -0.2217(7) 0.4614(7) 0.7301(6) 0.042(3) Uani 0.5 1 d D . P B 2
C41 C 0.2166(5) 0.5025(4) 0.6055(4) 0.0301(13) Uani 1 1 d . . . . .
H41A H 0.265344 0.569186 0.643134 0.036 Uiso 1 1 calc R . . . .
H41B H 0.149966 0.501907 0.558604 0.036 Uiso 1 1 calc R . . . .
C42 C 0.2660(3) 0.4587(2) 0.5501(3) 0.0266(12) Uani 1 1 d . . . . .
C43 C 0.2513(3) 0.3648(2) 0.5332(3) 0.0306(13) Uani 1 1 d G . . . .
H43 H 0.219538 0.328984 0.563738 0.037 Uiso 1 1 calc R . . . .
C44 C 0.2830(3) 0.3231(2) 0.4714(3) 0.0302(12) Uani 1 1 d G . . . .
H44 H 0.272967 0.258926 0.459829 0.036 Uiso 1 1 calc R . . . .
C45 C 0.3295(3) 0.3755(3) 0.4267(3) 0.0270(12) Uani 1 1 d G . . . .
C46 C 0.3442(4) 0.4695(2) 0.4437(3) 0.0418(16) Uani 1 1 d G . . . .
H46 H 0.375916 0.505236 0.413103 0.050 Uiso 1 1 calc R . . . .
C47 C 0.3124(4) 0.5111(2) 0.5054(3) 0.0406(16) Uani 1 1 d G . . . .
H47 H 0.322489 0.575297 0.517012 0.049 Uiso 1 1 calc R . . . .
C48 C 0.3516(4) 0.3281(5) 0.3507(4) 0.0278(13) Uani 1 1 d . . . . .
Na1 Na 0.5042(4) 0.8068(3) 0.2843(4) 0.0677(12) Uani 0.5 1 d . U P G 1
Na2 Na 0.6011(5) 0.9823(4) 0.6326(4) 0.1173(18) Uani 1 1 d . U . . .
Na3 Na 0.6491(4) 1.1695(4) 0.8297(4) 0.0891(16) Uani 0.5 1 d . U P H 3
O17 O 0.6491(4) 1.1695(4) 0.8297(4) 0.0891(16) Uani 0.5 1 d . . P I 1
O18 O 0.5042(4) 0.8068(3) 0.2843(4) 0.0677(12) Uani 0.5 1 d . U P J 2
O14 O 0.717(2) 1.0591(18) 0.8063(12) 0.375(17) Uani 1 1 d . U . . .
O0AA O 0.5973(12) 0.6900(10) 0.2356(9) 0.168(5) Uani 1 1 d . U . . .
O2AA O 0.3738(19) 0.889(2) 0.2867(13) 0.331(14) Uani 1 1 d . U . . .
O5AA O 0.4713(19) 0.8090(11) 0.5490(14) 0.255(8) Uani 1 1 d . U . . .
O4AA O 0.603(2) 0.894(2) 0.4223(19) 0.402(16) Uani 1 1 d . U . . .
O1AA O 0.428(3) 0.7162(19) 0.1511(16) 0.43(2) Uani 1 1 d . U . . .
O3AA O 0.4462(19) 0.7177(18) 0.383(2) 0.335(12) Uani 1 1 d . U . . .
O6AA O 0.7411(19) 0.9136(11) 0.6274(19) 0.272(9) Uani 1 1 d . U . . .

loop_
_atom_site_aniso_label
_atom_site_aniso_U_11
_atom_site_aniso_U_22
_atom_site_aniso_U_33
_atom_site_aniso_U_23
_atom_site_aniso_U_13
_atom_site_aniso_U_12
Cd1 0.01909(19) 0.0267(2) 0.01527(19) -0.00008(15) 0.00685(15) 0.00451(15)
Cd2 0.0370(2) 0.0366(2) 0.0309(2) 0.01411(19) 0.0262(2) 0.0171(2)
Cd3 0.0228(2) 0.0312(2) 0.01427(19) 0.00380(16) 0.00968(16) -0.00087(16)
O1 0.0202(19) 0.038(2) 0.026(2) 0.0086(18) 0.0113(17) 0.0004(17)
O2 0.025(2) 0.044(2) 0.0198(19) 0.0103(18) 0.0136(17) 0.0026(18)
O3 0.031(2) 0.036(2) 0.0156(19) -0.0016(17) 0.0081(17) 0.0012(18)
O4 0.0207(19) 0.028(2) 0.023(2) 0.0030(16) 0.0077(16) -0.0020(16)
O5 0.030(3) 0.063(4) 0.073(4) 0.009(3) 0.002(3) 0.021(3)
O6 0.027(3) 0.067(4) 0.074(4) 0.018(3) 0.023(3) 0.020(3)
O7 0.093(7) 0.100(8) 0.020(3) 0.005(5) 0.029(4) 0.046(5)
O8 0.058(7) 0.062(7) 0.025(3) 0.011(4) 0.015(5) 0.000(5)
O7' 0.093(7) 0.100(8) 0.020(3) 0.005(5) 0.029(4) 0.046(5)
O8' 0.058(7) 0.062(7) 0.025(3) 0.011(4) 0.015(5) 0.000(5)
O9 0.0212(19) 0.030(2) 0.026(2) 0.0061(16) 0.0164(16) 0.0064(16)
O10 0.0195(19) 0.036(2) 0.023(2) 0.0002(17) 0.0084(16) -0.0027(17)
O11 0.051(3) 0.048(3) 0.036(3) 0.020(2) 0.032(2) 0.020(2)
O12 0.040(3) 0.041(3) 0.066(3) 0.027(2) 0.042(3) 0.015(2)
O13 0.053(6) 0.066(7) 0.064(6) 0.019(5) 0.044(5) 0.031(5)
O8AA 0.058(6) 0.088(8) 0.100(8) 0.028(6) 0.062(6) 0.030(5)
O13' 0.053(6) 0.066(7) 0.064(6) 0.019(5) 0.044(5) 0.031(5)
O14' 0.058(6) 0.088(8) 0.100(8) 0.028(6) 0.062(6) 0.030(5)
O15 0.039(2) 0.046(3) 0.024(2) 0.0039(19) 0.0173(19) 0.017(2)
O16 0.022(2) 0.051(3) 0.019(2) 0.0038(19) 0.0095(17) 0.0056(19)
O1W 0.057(4) 0.061(4) 0.069(4) 0.003(3) 0.033(3) 0.005(3)
N1 0.024(2) 0.020(2) 0.015(2) 0.0057(17) 0.0101(18) 0.0075(18)
N2 0.016(2) 0.036(3) 0.020(2) -0.005(2) 0.0072(19) 0.003(2)
C1 0.019(3) 0.033(3) 0.025(3) 0.011(2) 0.014(2) 0.005(2)
C2 0.018(2) 0.028(3) 0.017(2) 0.008(2) 0.011(2) 0.005(2)
C3 0.019(2) 0.031(3) 0.012(2) 0.004(2) 0.008(2) 0.006(2)
C4 0.016(2) 0.027(3) 0.015(2) 0.004(2) 0.006(2) 0.005(2)
C5 0.015(2) 0.025(3) 0.016(2) 0.005(2) 0.0073(19) 0.002(2)
C6 0.021(2) 0.021(2) 0.015(2) 0.006(2) 0.008(2) 0.006(2)
C7 0.016(2) 0.025(3) 0.016(2) 0.006(2) 0.007(2) 0.005(2)
C8 0.017(2) 0.032(3) 0.017(2) 0.000(2) 0.007(2) 0.007(2)
C9 0.021(2) 0.018(2) 0.016(2) 0.0045(19) 0.006(2) 0.0032(19)
C10 0.022(3) 0.021(3) 0.019(2) 0.004(2) 0.006(2) 0.006(2)
C11 0.027(3) 0.030(3) 0.029(3) 0.008(2) 0.010(2) 0.010(2)
C12 0.027(3) 0.037(3) 0.039(4) 0.005(3) 0.016(3) 0.012(3)
C13 0.021(3) 0.026(3) 0.049(4) 0.003(3) 0.009(3) 0.008(2)
C14 0.029(3) 0.046(4) 0.032(3) 0.011(3) 0.002(3) 0.016(3)
C15 0.030(3) 0.046(4) 0.025(3) 0.014(3) 0.010(3) 0.015(3)
C16 0.030(3) 0.031(3) 0.072(5) 0.008(3) 0.014(4) 0.011(3)
C17 0.037(3) 0.019(3) 0.014(2) 0.007(2) 0.010(2) 0.006(2)
C18 0.042(3) 0.017(3) 0.013(2) 0.0044(19) 0.012(2) 0.007(3)
C19 0.041(4) 0.027(6) 0.019(3) 0.010(3) 0.013(3) 0.011(4)
C20 0.041(5) 0.019(6) 0.021(3) 0.011(3) 0.010(3) 0.005(5)
C21 0.047(6) 0.018(4) 0.016(3) 0.007(2) 0.011(3) 0.010(6)
C22 0.049(5) 0.030(3) 0.025(3) 0.010(3) 0.022(3) 0.016(5)
C23 0.044(4) 0.030(3) 0.020(3) 0.013(3) 0.016(3) 0.016(4)
C24 0.050(7) 0.026(3) 0.020(3) 0.005(2) 0.015(4) 0.016(4)
C18' 0.042(3) 0.017(3) 0.013(2) 0.0044(19) 0.012(2) 0.007(3)
C19' 0.041(4) 0.027(6) 0.019(3) 0.010(3) 0.013(3) 0.011(4)
C20' 0.041(5) 0.019(6) 0.021(3) 0.011(3) 0.010(3) 0.005(5)
C21' 0.047(6) 0.018(4) 0.016(3) 0.007(2) 0.011(3) 0.010(6)
C22' 0.049(5) 0.030(3) 0.025(3) 0.010(3) 0.022(3) 0.016(5)
C23' 0.044(4) 0.030(3) 0.020(3) 0.013(3) 0.016(3) 0.016(4)
C24' 0.050(7) 0.026(3) 0.020(3) 0.005(2) 0.015(4) 0.016(4)
C25 0.017(2) 0.025(3) 0.024(3) 0.003(2) 0.012(2) 0.004(2)
C26 0.019(2) 0.025(3) 0.020(3) 0.003(2) 0.012(2) 0.005(2)
C27 0.023(3) 0.032(3) 0.022(3) 0.008(2) 0.014(2) 0.008(2)
C28 0.024(3) 0.025(3) 0.033(3) 0.008(2) 0.019(2) 0.009(2)
C29 0.019(3) 0.022(3) 0.037(3) 0.003(2) 0.019(2) 0.002(2)
C30 0.022(3) 0.026(3) 0.025(3) -0.003(2) 0.013(2) 0.006(2)
C31 0.019(2) 0.027(3) 0.020(3) 0.001(2) 0.013(2) 0.003(2)
C32 0.042(4) 0.038(3) 0.046(4) 0.022(3) 0.035(3) 0.022(3)
C33 0.017(3) 0.032(3) 0.031(3) -0.010(2) 0.009(2) 0.003(2)
C34 0.017(3) 0.026(3) 0.021(6) 0.000(3) 0.007(4) 0.008(3)
C35 0.033(3) 0.030(4) 0.043(6) 0.002(4) 0.022(4) 0.006(3)
C36 0.036(4) 0.044(7) 0.060(7) 0.009(6) 0.037(5) 0.005(4)
C37 0.030(5) 0.039(7) 0.035(6) 0.011(5) 0.022(5) 0.016(5)
C38 0.030(6) 0.031(5) 0.039(6) 0.009(4) 0.019(6) 0.015(5)
C39 0.022(5) 0.028(3) 0.038(6) 0.006(3) 0.017(6) 0.007(3)
C40 0.051(7) 0.036(7) 0.043(6) 0.007(5) 0.026(5) 0.023(5)
C34' 0.017(3) 0.026(3) 0.021(6) 0.000(3) 0.007(4) 0.008(3)
C35' 0.033(3) 0.030(4) 0.043(6) 0.002(4) 0.022(4) 0.006(3)
C36' 0.036(4) 0.044(7) 0.060(7) 0.009(6) 0.037(5) 0.005(4)
C37' 0.030(5) 0.039(7) 0.035(6) 0.011(5) 0.022(5) 0.016(5)
C38' 0.030(6) 0.031(5) 0.039(6) 0.009(4) 0.019(6) 0.015(5)
C39' 0.022(5) 0.028(3) 0.038(6) 0.006(3) 0.017(6) 0.007(3)
C40' 0.051(7) 0.036(7) 0.043(6) 0.007(5) 0.026(5) 0.023(5)
C41 0.031(3) 0.034(3) 0.021(3) 0.002(2) 0.009(2) 0.015(3)
C42 0.023(3) 0.030(3) 0.012(2) -0.004(2) 0.003(2) 0.006(2)
C43 0.034(3) 0.036(3) 0.030(3) 0.012(3) 0.022(3) 0.014(3)
C44 0.031(3) 0.036(3) 0.027(3) 0.009(2) 0.017(3) 0.014(3)
C45 0.024(3) 0.034(3) 0.017(3) 0.003(2) 0.009(2) 0.008(2)
C46 0.058(4) 0.038(4) 0.032(3) 0.010(3) 0.031(3) 0.009(3)
C47 0.061(4) 0.031(3) 0.031(3) 0.007(3) 0.026(3) 0.015(3)
C48 0.016(2) 0.048(4) 0.014(2) 0.005(2) 0.007(2) 0.009(2)
Na1 0.0695(14) 0.0675(14) 0.0651(14) 0.0217(9) 0.0353(10) 0.0210(9)
Na2 0.150(5) 0.112(4) 0.088(3) 0.065(3) 0.048(3) 0.040(4)
Na3 0.058(3) 0.104(4) 0.090(4) 0.024(3) 0.037(3) 0.013(3)
O17 0.058(3) 0.104(4) 0.090(4) 0.024(3) 0.037(3) 0.013(3)
O18 0.0695(14) 0.0675(14) 0.0651(14) 0.0217(9) 0.0353(10) 0.0210(9)
O14 0.49(3) 0.37(2) 0.139(8) -0.044(13) -0.057(13) 0.34(2)
O0AA 0.192(12) 0.165(11) 0.120(9) 0.044(8) 0.076(9) 0.035(9)
O2AA 0.27(2) 0.50(4) 0.144(15) -0.026(18) 0.035(15) 0.23(3)
O5AA 0.345(17) 0.133(8) 0.201(15) 0.048(8) 0.097(15) 0.028(10)
O4AA 0.28(3) 0.35(3) 0.27(2) -0.08(2) -0.037(19) 0.041(19)
O1AA 0.57(4) 0.32(3) 0.187(15) -0.089(16) -0.038(19) 0.29(3)
O3AA 0.27(2) 0.32(3) 0.39(3) 0.06(2) 0.25(2) -0.016(17)
O6AA 0.408(19) 0.142(11) 0.48(3) 0.157(14) 0.36(2) 0.161(13)

loop_
_atom_type_symbol
_atom_type_description
_atom_type_scat_dispersion_real
_atom_type_scat_dispersion_imag
_atom_type_scat_source
C C 0.0033 0.0016 'International Tables Vol C Tables 4.2.6.8 and 6.1.1.4'
H H 0.0000 0.0000 'International Tables Vol C Tables 4.2.6.8 and 6.1.1.4'
Cd Cd -0.8075 1.2024 'International Tables Vol C Tables 4.2.6.8 and 6.1.1.4'
N N 0.0061 0.0033 'International Tables Vol C Tables 4.2.6.8 and 6.1.1.4'
Na Na 0.0362 0.0249 'International Tables Vol C Tables 4.2.6.8 and 6.1.1.4'
O O 0.0106 0.0060 'International Tables Vol C Tables 4.2.6.8 and 6.1.1.4'

loop_
_geom_angle_atom_site_label_1
_geom_angle_atom_site_label_2
_geom_angle_atom_site_label_3
_geom_angle
_geom_angle_site_symmetry_1
_geom_angle_site_symmetry_3
O1 Cd1 C16 163.2(2) . 1_455
O3 Cd1 O1 82.45(15) 2_777 .
O3 Cd1 O5 93.25(18) 2_777 1_455
O3 Cd1 O6 114.34(19) 2_777 1_455
O3 Cd1 O9 131.26(15) 2_777 .
O3 Cd1 O15 92.15(16) 2_777 2_666
O3 Cd1 O16 137.74(15) 2_777 2_666
O3 Cd1 C16 105.96(19) 2_777 1_455
O5 Cd1 O1 140.59(18) 1_455 .
O5 Cd1 O16 128.54(17) 1_455 2_666
O5 Cd1 C16 27.2(2) 1_455 1_455
O6 Cd1 O1 159.49(18) 1_455 .
O6 Cd1 O5 54.0(2) 1_455 1_455
O6 Cd1 O15 86.76(19) 1_455 2_666
O6 Cd1 O16 90.30(18) 1_455 2_666
O6 Cd1 C16 26.8(2) 1_455 1_455
O9 Cd1 O1 74.71(13) . .
O9 Cd1 O5 79.35(18) . 1_455
O9 Cd1 O6 99.88(18) . 1_455
O9 Cd1 O15 124.69(15) . 2_666
O9 Cd1 O16 71.23(14) . 2_666
O9 Cd1 C16 89.0(2) . 1_455
O15 Cd1 O1 80.66(15) 2_666 .
O15 Cd1 O5 138.75(19) 2_666 1_455
O15 Cd1 O16 53.76(16) 2_666 2_666
O15 Cd1 C16 113.0(2) 2_666 1_455
O16 Cd1 O1 69.20(14) 2_666 .
O16 Cd1 C16 110.03(19) 2_666 1_455
O1 Cd2 O8AA 124.0(3) . 1_655
O1 Cd2 O1W 143.5(2) . .
O9 Cd2 O1 76.81(14) . .
O9 Cd2 O8AA 157.8(3) . 1_655
O9 Cd2 O16 72.62(14) . 2_666
O9 Cd2 O1W 84.81(19) . .
O11 Cd2 O1 129.01(16) 2_667 .
O11 Cd2 O9 83.08(16) 2_667 .
O11 Cd2 O13 117.3(4) 2_667 1_655
O11 Cd2 O8AA 87.5(4) 2_667 1_655
O11 Cd2 O16 142.11(16) 2_667 2_666
O11 Cd2 O1W 78.4(2) 2_667 .
O13 Cd2 O1 71.2(3) 1_655 .
O13 Cd2 O9 148.0(3) 1_655 .
O13 Cd2 O8AA 53.5(3) 1_655 1_655
O13 Cd2 O16 97.9(4) 1_655 2_666
O13 Cd2 O1W 121.7(3) 1_655 .
O8AA Cd2 O1W 73.6(3) 1_655 .
O13' Cd2 O1 87.6(3) 1_655 .
O13' Cd2 O9 163.5(4) 1_655 .
O13' Cd2 O1W 105.2(4) 1_655 .
O16 Cd2 O1 73.54(15) 2_666 .
O16 Cd2 O8AA 104.2(4) 2_666 1_655
O16 Cd2 O1W 71.0(2) 2_666 .
O2 Cd3 O4 84.17(16) . 2_777
O2 Cd3 O7 79.8(4) . 1_556
O2 Cd3 O8 126.9(3) . 1_556
O2 Cd3 O7' 85.3(4) . 1_556
O2 Cd3 O8' 138.0(3) . 1_556
O2 Cd3 O10 146.10(15) . .
O2 Cd3 O12 85.60(16) . 2_667
O4 Cd3 O7 125.1(5) 2_777 1_556
O4 Cd3 O8' 104.6(4) 2_777 1_556
O4 Cd3 O12 140.15(17) 2_777 2_667
O7 Cd3 O8' 61.3(5) 1_556 1_556
O8 Cd3 O4 101.7(4) 1_556 2_777
O8 Cd3 O7 53.4(3) 1_556 1_556
O8 Cd3 O8' 11.8(5) 1_556 1_556
O8 Cd3 O12 115.1(5) 1_556 2_667
O10 Cd3 O4 82.93(15) . 2_777
O10 Cd3 O7 132.5(4) . 1_556
O10 Cd3 O8 86.5(3) . 1_556
O10 Cd3 O7' 128.6(4) . 1_556
O10 Cd3 O8' 75.7(3) . 1_556
O10 Cd3 O12 84.52(16) . 2_667
O12 Cd3 O7 90.5(4) 2_667 1_556
O12 Cd3 O8' 108.6(4) 2_667 1_556
Cd2 O1 Cd1 89.44(12) . .
C1 O1 Cd1 128.9(4) . .
C1 O1 Cd2 134.0(4) . .
C1 O2 Cd3 116.9(3) . .
C8 O3 Cd1 102.0(4) . 2_777
C8 O4 Cd3 132.3(4) . 2_777
C16 O5 Cd1 89.0(5) . 1_655
C16 O6 Cd1 95.6(5) . 1_655
C24 O7 Cd3 92.6(11) . 1_554
C24 O8 Cd3 97.0(10) . 1_554
Cd1 O9 Cd2 97.37(13) . .
C25 O9 Cd1 128.7(4) . .
C25 O9 Cd2 129.4(4) . .
C25 O10 Cd3 118.6(4) . .
C32 O11 Cd2 107.7(4) . 2_667
C32 O12 Cd3 123.9(4) . 2_667
C40 O13 Cd2 96.3(7) . 1_455
C40 O8AA Cd2 91.6(8) . 1_455
C48 O15 Cd1 94.7(4) . 2_666
Cd2 O16 Cd1 92.38(14) 2_666 2_666
C48 O16 Cd1 90.2(4) . 2_666
C48 O16 Cd2 132.8(4) . 2_666
C6 N1 C9 116.0(4) . .
C6 N1 C17 116.7(4) . .
C17 N1 C9 113.2(4) . .
C30 N2 C33 120.2(5) . .
C30 N2 C41 120.8(4) . .
C33 N2 C41 119.0(5) . .
O1 C1 C2 119.4(5) . .
O2 C1 O1 124.7(5) . .
O2 C1 C2 115.9(4) . .
C3 C2 C1 118.8(3) . .
C3 C2 C7 120.0 . .
C7 C2 C1 121.0(3) . .
C4 C3 C2 120.0 . .
C3 C4 C8 119.8(3) . .
C5 C4 C3 120.0 . .
C5 C4 C8 120.2(3) . .
C6 C5 C4 120.0 . .
C5 C6 N1 121.9(3) . .
C5 C6 C7 120.0 . .
C7 C6 N1 118.1(3) . .
C6 C7 C2 120.0 . .
O3 C8 C4 118.6(5) . .
O4 C8 O3 122.0(5) . .
O4 C8 C4 119.4(4) . .
N1 C9 C10 113.7(4) . .
C11 C10 C9 119.2(3) . .
C11 C10 C15 120.0 . .
C15 C10 C9 120.7(3) . .
C12 C11 C10 120.0 . .
C11 C12 C13 120.0 . .
C12 C13 C14 120.0 . .
C12 C13 C16 119.7(4) . .
C14 C13 C16 120.2(4) . .
C15 C14 C13 120.0 . .
C14 C15 C10 120.0 . .
O5 C16 Cd1 63.8(4) . 1_655
O5 C16 C13 119.3(7) . .
O6 C16 Cd1 57.6(4) . 1_655
O6 C16 O5 121.3(7) . .
O6 C16 C13 119.4(7) . .
C13 C16 Cd1 175.1(5) . 1_655
N1 C17 C18 113.9(14) . .
N1 C17 C18' 110.0(13) . .
C19 C18 C17 119.5(5) . .
C19 C18 C23 120.0 . .
C23 C18 C17 120.5(5) . .
C20 C19 C18 120.0 . .
C19 C20 C21 120.0 . .
C20 C21 C24 119.5(5) . .
C22 C21 C20 120.0 . .
C22 C21 C24 120.1(5) . .
C23 C22 C21 120.0 . .
C22 C23 C18 120.0 . .
O7 C24 Cd3 60.7(10) . 1_554
O7 C24 O8 117.0(14) . .
O7 C24 C21 122.9(12) . .
O8 C24 Cd3 56.3(9) . 1_554
O8 C24 C21 120.1(11) . .
C21 C24 Cd3 175.9(6) . 1_554
C19' C18' C17 120.1(5) . .
C19' C18' C23' 120.0 . .
C23' C18' C17 119.9(5) . .
C20' C19' C18' 120.0 . .
C19' C20' C21' 120.0 . .
C20' C21' C24' 120.7(5) . .
C22' C21' C20' 120.0 . .
C22' C21' C24' 119.3(5) . .
C21' C22' C23' 120.0 . .
C22' C23' C18' 120.0 . .
O7' C24' C21' 118.0(12) . .
O8' C24' O7' 120.8(14) . .
O8' C24' C21' 121.2(11) . .
O9 C25 C26 118.2(4) . .
O10 C25 O9 123.9(5) . .
O10 C25 C26 117.9(4) . .
C27 C26 C25 118.8(3) . .
C27 C26 C31 120.0 . .
C31 C26 C25 121.0(3) . .
C28 C27 C26 120.0 . .
C27 C28 C32 118.4(3) . .
C29 C28 C27 120.0 . .
C29 C28 C32 121.6(4) . .
C28 C29 C30 120.0 . .
C29 C30 N2 120.3(3) . .
C29 C30 C31 120.0 . .
C31 C30 N2 119.3(3) . .
C30 C31 C26 120.0 . .
O11 C32 C28 117.8(5) . .
O12 C32 O11 122.2(6) . .
O12 C32 C28 120.0(6) . .
N2 C33 C34 113.7(5) . .
N2 C33 C34' 120.3(5) . .
C35 C34 C33 118.9(5) . .
C35 C34 C39 120.0 . .
C39 C34 C33 121.1(5) . .
C36 C35 C34 120.0 . .
C35 C36 C37 120.0 . .
C36 C37 C40 119.5(5) . .
C38 C37 C36 120.0 . .
C38 C37 C40 120.4(5) . .
C39 C38 C37 120.0 . .
C38 C39 C34 120.0 . .
O13 C40 O8AA 118.4(10) . .
O13 C40 C37 118.7(8) . .
O8AA C40 C37 122.9(9) . .
C35' C34' C33 118.2(5) . .
C35' C34' C39' 120.0 . .
C39' C34' C33 121.6(5) . .
C34' C35' C36' 120.0 . .
C37' C36' C35' 120.0 . .
C36' C37' C38' 120.0 . .
C36' C37' C40' 119.1(5) . .
C38' C37' C40' 120.9(5) . .
C37' C38' C39' 120.0 . .
C38' C39' C34' 120.0 . .
O13' C40' O14' 122.6(10) . .
O13' C40' C37' 117.1(8) . .
O14' C40' C37' 120.3(9) . .
N2 C41 C42 115.7(5) . .
C43 C42 C41 121.1(3) . .
C43 C42 C47 120.0 . .
C47 C42 C41 118.3(3) . .
C44 C43 C42 120.0 . .
C43 C44 C45 120.0 . .
C44 C45 C46 120.0 . .
C44 C45 C48 120.2(3) . .
C46 C45 C48 119.3(3) . .
C45 C46 C47 120.0 . .
C46 C47 C42 120.0 . .
O15 C48 O16 120.9(5) . .
O15 C48 C45 120.1(5) . .
O16 C48 C45 119.0(5) . .
O2AA Na1 O0AA 165.0(6) . .
O4AA Na1 O0AA 108.1(10) . .
O4AA Na1 O2AA 86.8(10) . .
O4AA Na1 O3AA 75.7(12) . .
O1AA Na1 O0AA 62.8(9) . .
O1AA Na1 O2AA 102.3(9) . .
O1AA Na1 O4AA 170.7(13) . .
O1AA Na1 O3AA 105.9(13) . .
O3AA Na1 O0AA 94.0(7) . .
O3AA Na1 O2AA 87.8(10) . .
O14 Na2 Na3 39.5(4) . .
O14 Na2 O5AA 125.5(9) . .
O14 Na2 O6AA 87.4(8) . .
O2AA Na2 Na3 18.8(8) 2_676 .
O2AA Na2 O14 53.9(8) 2_676 .
O2AA Na2 O5AA 144.5(10) 2_676 .
O2AA Na2 O6AA 128.9(9) 2_676 .
O5AA Na2 Na3 134.4(6) . .
O5AA Na2 O6AA 83.3(8) . .
O6AA Na2 Na3 124.5(6) . .
O14 Na3 Na2 43.1(4) . .
O14 Na3 O1AA 178.0(7) . 2_676
O2AA Na3 Na2 21.7(11) 2_676 .
O2AA Na3 O14 59.7(10) 2_676 .
O2AA Na3 O1AA 118.5(11) 2_676 2_676
O1AA Na3 Na2 134.9(6) 2_676 .
O2AA O17 Na1 73.9(8) 2_676 2_676
Na3 O14 Na2 97.3(6) . .
Na2 O2AA Na1 131.9(11) 2_676 .
Na1 O1AA Na3 68.3(6) . 2_676

loop_
_geom_bond_atom_site_label_1
_geom_bond_atom_site_label_2
_geom_bond_distance
_geom_bond_site_symmetry_2
Cd1 O1 2.553(4) .
Cd1 O3 2.276(4) 2_777
Cd1 O5 2.476(6) 1_455
Cd1 O6 2.341(5) 1_455
Cd1 O9 2.305(4) .
Cd1 O15 2.380(4) 2_666
Cd1 O16 2.476(5) 2_666
Cd1 C16 2.760(7) 1_455
Cd2 O1 2.409(4) .
Cd2 O9 2.345(4) .
Cd2 O11 2.253(4) 2_667
Cd2 O13 2.341(12) 1_655
Cd2 O8AA 2.438(15) 1_655
Cd2 O13' 2.134(12) 1_655
Cd2 O16 2.362(5) 2_666
Cd2 O1W 2.496(6) .
Cd3 O2 2.212(4) .
Cd3 O4 2.309(4) 2_777
Cd3 O7 2.40(2) 1_556
Cd3 O8 2.298(18) 1_556
Cd3 O7' 2.29(2) 1_556
Cd3 O8' 2.506(18) 1_556
Cd3 O10 2.230(4) .
Cd3 O12 2.314(5) 2_667
O1 C1 1.260(7) .
O2 C1 1.257(7) .
O3 C8 1.262(7) .
O4 C8 1.261(7) .
O5 C16 1.262(10) .
O6 C16 1.252(10) .
O7 C24 1.232(9) .
O8 C24 1.243(9) .
O7' C24' 1.249(9) .
O8' C24' 1.231(9) .
O9 C25 1.283(7) .
O10 C25 1.246(7) .
O11 C32 1.269(8) .
O12 C32 1.258(8) .
O13 C40 1.251(9) .
O8AA C40 1.254(9) .
O13' C40' 1.248(9) .
O14' C40' 1.257(9) .
O15 C48 1.261(8) .
O16 C48 1.264(7) .
N1 C6 1.435(5) .
N1 C9 1.483(7) .
N1 C17 1.462(7) .
N2 C30 1.412(5) .
N2 C33 1.445(7) .
N2 C41 1.458(8) .
C1 C2 1.504(6) .
C2 C3 1.3900 .
C2 C7 1.3900 .
C3 C4 1.3900 .
C4 C5 1.3900 .
C4 C8 1.497(6) .
C5 C6 1.3900 .
C6 C7 1.3900 .
C9 C10 1.528(6) .
C10 C11 1.3900 .
C10 C15 1.3900 .
C11 C12 1.3900 .
C12 C13 1.3900 .
C13 C14 1.3900 .
C13 C16 1.518(8) .
C14 C15 1.3900 .
C17 C18 1.508(6) .
C17 C18' 1.513(6) .
C18 C19 1.3900 .
C18 C23 1.3900 .
C19 C20 1.3900 .
C20 C21 1.3900 .
C21 C22 1.3900 .
C21 C24 1.497(6) .
C22 C23 1.3900 .
C18' C19' 1.3900 .
C18' C23' 1.3900 .
C19' C20' 1.3900 .
C20' C21' 1.3900 .
C21' C22' 1.3900 .
C21' C24' 1.498(6) .
C22' C23' 1.3900 .
C25 C26 1.490(5) .
C26 C27 1.3900 .
C26 C31 1.3900 .
C27 C28 1.3900 .
C28 C29 1.3900 .
C28 C32 1.497(6) .
C29 C30 1.3900 .
C30 C31 1.3900 .
C33 C34 1.512(6) .
C33 C34' 1.499(6) .
C34 C35 1.3900 .
C34 C39 1.3900 .
C35 C36 1.3900 .
C36 C37 1.3900 .
C37 C38 1.3900 .
C37 C40 1.508(6) .
C38 C39 1.3900 .
C34' C35' 1.3900 .
C34' C39' 1.3900 .
C35' C36' 1.3900 .
C36' C37' 1.3900 .
C37' C38' 1.3900 .
C37' C40' 1.499(6) .
C38' C39' 1.3900 .
C41 C42 1.542(6) .
C42 C43 1.3900 .
C42 C47 1.3900 .
C43 C44 1.3900 .
C44 C45 1.3900 .
C45 C46 1.3900 .
C45 C48 1.506(6) .
C46 C47 1.3900 .
Na1 O0AA 2.781(17) .
Na1 O2AA 2.64(2) .
Na1 O4AA 2.04(2) .
Na1 O1AA 1.992(19) .
Na1 O3AA 2.53(2) .
Na2 Na3 3.578(9) .
Na2 O14 2.465(17) .
Na2 O2AA 2.04(3) 2_676
Na2 O5AA 2.562(18) .
Na2 O6AA 2.642(19) .
Na3 O14 2.297(19) .
Na3 O2AA 1.773(19) 2_676
Na3 O1AA 2.44(2) 2_676
O17 O2AA 1.773(19) 2_676

loop_
_smtbx_masks_void_nr
_smtbx_masks_void_average_x
_smtbx_masks_void_average_y
_smtbx_masks_void_average_z
_smtbx_masks_void_volume
_smtbx_masks_void_count_electrons
1 -0.436 -0.936 -0.121 526.7 171.3
